data_8101708
loop_
_publ_author_name
'R. Wartchow'
'S. Roeper'
'H. M. R. Hoffmann'

_publ_section_title
;
Crystal structures of ethanol hemisolvates of (1S,3R,4S,8S,9R)-1N-boranyl-6'-
methoxy-cinchonan-9-ol, C~20~H~27~BN~2~O~2~ &#x00B7; &#x00BD;C~2~H~5~OH, and 
(1S,3S,4S,8S,9R)-1N-boranyl-10,11-didehydro-6'-methoxy-cinchonan-9-ol, 
C~20~H~25~BN~2~O~2~ &#x00B7; &#x00BD;C~2~H~5~OH
;
_journal_issue 1
_journal_name_full 'Zeitschrift f\"ur Kristallographie - New Crystal Structures'
_journal_page_first 89
_journal_page_last 92
_journal_volume 220
_journal_year 2005
_chemical_compound_source 'synthetic starting from a natural product'
_chemical_formula_moiety 'C20 H27 B N2 O2, 0.5(C2 H6 O)'
_chemical_formula_sum 'C21 H30 B N2 O2.5'
_chemical_formula_weight 361.28
_chemical_name_common 'quinineborane ethanol hemisolvate'
_chemical_name_systematic
;    
(1S,3R,4S,8S,9R)-1N-boranyl-6'-methoxy-cinchonan-9-ol ethanol hemisolvate
;
_space_group_IT_number 146
_symmetry_cell_setting trigonal
_symmetry_Int_Tables_number 146
_symmetry_space_group_name_Hall 'R 3'
_symmetry_space_group_name_H-M 'R 3 :H'
_atom_sites_solution_hydrogens geom
_atom_sites_solution_primary direct
_atom_sites_solution_secondary difmap
_audit_creation_method SHELXL
_cell_angle_alpha 90.00
_cell_angle_beta 90.00
_cell_angle_gamma 120.00
_cell_formula_units_Z 9
_cell_length_a 26.759(5)
_cell_length_b 26.759(5)
_cell_length_c 7.431(2)
_cell_measurement_reflns_used 8000
_cell_measurement_temperature 300(2)
_cell_measurement_theta_max 25.25
_cell_measurement_theta_min 2.55
_cell_volume 4608.1(17)
_computing_cell_refinement 'Stoe IPDS software'
_computing_data_collection 'Stoe IPDS software'
_computing_data_reduction 'Stoe IPDS software and SHELXL-93'
_computing_molecular_graphics 'PLATON (Spek, 1990)'
_computing_publication_material
;
 The first CIF was issued by SHELXL-93.
 The edited CIF is finally treated with the program CIF2SX 
 written by L. Farrugia, Univ. of Glasgow (1997) 
 and a refinement cycle is repeated to assure that 
 essential parameters were not changed. 
;
_computing_structure_refinement 'SHELXL-93 (Sheldrick, 1993)'
_computing_structure_solution 'SHELXS-86 (Sheldrick, 1990)'
_diffrn_ambient_temperature 300(2)
_diffrn_measured_fraction_theta_max 1.0
_diffrn_measurement_device 'Stoe IPDS area detector diffractometer'
_diffrn_measurement_method '240 exposures, \D \f = 1.5\%'
_diffrn_radiation_monochromator graphite
_diffrn_radiation_source 'fine-focus sealed tube'
_diffrn_radiation_type MoK\a
_diffrn_radiation_wavelength 0.71073
_diffrn_reflns_av_R_equivalents 0.0616
_diffrn_reflns_av_sigmaI/netI 0.0462
_diffrn_reflns_limit_h_max 32
_diffrn_reflns_limit_h_min -32
_diffrn_reflns_limit_k_max 31
_diffrn_reflns_limit_k_min -32
_diffrn_reflns_limit_l_max 9
_diffrn_reflns_limit_l_min -9
_diffrn_reflns_number 22063
_diffrn_reflns_theta_max 26.16
_diffrn_reflns_theta_min 2.64
_diffrn_standards_decay_% 0
_diffrn_standards_number 0
_exptl_absorpt_coefficient_mu 0.076
_exptl_absorpt_correction_T_max 1.0
_exptl_absorpt_correction_T_min 1.0
_exptl_absorpt_correction_type none
_exptl_crystal_colour 'colourless '
_exptl_crystal_density_diffrn 1.172
_exptl_crystal_description 'hexagonal prism'
_exptl_crystal_F_000 1755
_exptl_crystal_size_max 0.96
_exptl_crystal_size_mid 0.74
_exptl_crystal_size_min 0.63
_refine_diff_density_max 0.286
_refine_diff_density_min -0.196
_refine_diff_density_rms 0.031
_refine_ls_abs_structure_details 'Flack H D (1983), Acta Cryst. A39, 876-881'
_refine_ls_abs_structure_Flack 0.31(156)
_refine_ls_extinction_coef 0.0014(2)
_refine_ls_extinction_expression Fc^*^=kFc[1+0.001xFc^2^\l^3^/sin(2\q)]^-1/4^
_refine_ls_extinction_method SHELXL
_refine_ls_goodness_of_fit_all 1.162
_refine_ls_goodness_of_fit_ref 1.419
_refine_ls_hydrogen_treatment mixed
_refine_ls_matrix_type full
_refine_ls_number_parameters 281
_refine_ls_number_reflns 4023
_refine_ls_number_restraints 58
_refine_ls_restrained_S_all 1.292
_refine_ls_restrained_S_obs 1.584
_refine_ls_R_factor_all 0.0656
_refine_ls_R_factor_gt 0.0412
_refine_ls_shift/esd_mean 0.000
_refine_ls_shift/su_max 0.000
_refine_ls_structure_factor_coef Fsqd
_refine_ls_weighting_details 'calc w=1/[\s^2^(Fo^2^)+(0.04P)^2^] where P=(Fo^2^+2Fc^2^)/3'
_refine_ls_weighting_scheme calc
_refine_ls_wR_factor_all 0.0979
_refine_ls_wR_factor_ref 0.0942
_reflns_number_gt 2599
_reflns_number_total 4023
_reflns_threshold_expression >2sigma(I)
_cod_data_source_file 1267-1443.cff
_cod_data_source_block 1
_cod_original_sg_symbol_H-M 'R 3'
_cod_original_formula_sum 'C21 H30 B N2 O2.50'
_cod_database_code 8101708

loop_
_symmetry_equiv_pos_as_xyz
'x, y, z'
'-y, x-y, z'
'-x+y, -x, z'
'x+2/3, y+1/3, z+1/3'
'-y+2/3, x-y+1/3, z+1/3'
'-x+y+2/3, -x+1/3, z+1/3'
'x+1/3, y+2/3, z+2/3'
'-y+1/3, x-y+2/3, z+2/3'
'-x+y+1/3, -x+2/3, z+2/3'

loop_
_atom_site_aniso_label
_atom_site_aniso_U_11
_atom_site_aniso_U_22
_atom_site_aniso_U_33
_atom_site_aniso_U_23
_atom_site_aniso_U_13
_atom_site_aniso_U_12
O1 0.0623(12) 0.0466(10) 0.0755(12) -0.0130(9) -0.0101(9) 0.0304(9)
N1 0.0490(13) 0.0738(15) 0.0501(12) -0.0082(11) 0.0034(10) 0.0215(12)
C2 0.047(2) 0.065(2) 0.066(2) -0.0044(14) 0.0039(13) 0.0143(14)
C3 0.0447(15) 0.069(2) 0.075(2) -0.011(2) -0.0038(13) 0.0243(14)
C4 0.056(2) 0.065(2) 0.095(2) 0.001(2) -0.0129(15) 0.030(2)
C5 0.068(2) 0.069(2) 0.156(4) -0.025(2) 0.009(2) 0.037(2)
C6 0.063(2) 0.093(2) 0.099(2) -0.040(2) 0.015(2) 0.027(2)
C7 0.050(2) 0.062(2) 0.0567(15) -0.0010(13) -0.0069(12) 0.0221(13)
C8 0.0429(13) 0.0480(14) 0.0450(13) -0.0049(11) 0.0032(11) 0.0173(12)
C9 0.0497(15) 0.0454(15) 0.0479(14) -0.0079(11) -0.0044(11) 0.0229(12)
C10 0.059(2) 0.084(2) 0.072(2) -0.008(2) -0.005(2) 0.024(2)
C11 0.077(2) 0.089(3) 0.079(2) 0.002(2) -0.011(2) 0.016(2)
O1' 0.088(2) 0.0704(13) 0.0864(14) 0.0184(12) -0.0020(13) 0.0447(12)
N1' 0.0547(14) 0.0606(14) 0.0604(13) 0.0079(12) 0.0161(10) 0.0208(12)
C2' 0.059(2) 0.060(2) 0.066(2) 0.0127(14) 0.0111(14) 0.023(2)
C3' 0.054(2) 0.053(2) 0.061(2) 0.0099(13) 0.0066(13) 0.0266(13)
C4' 0.0410(14) 0.0400(14) 0.0492(13) -0.0006(11) -0.0016(11) 0.0132(12)
C5' 0.0459(15) 0.0417(13) 0.060(2) -0.0011(12) 0.0004(12) 0.0181(12)
C6' 0.057(2) 0.051(2) 0.073(2) 0.0018(14) -0.0048(14) 0.0274(14)
C7' 0.069(2) 0.068(2) 0.099(2) 0.005(2) 0.005(2) 0.046(2)
C8' 0.063(2) 0.068(2) 0.081(2) 0.002(2) 0.0150(15) 0.036(2)
C9' 0.0373(13) 0.0395(13) 0.0511(14) -0.0030(11) -0.0008(11) 0.0130(11)
C10' 0.0435(14) 0.0464(15) 0.064(2) -0.0061(13) 0.0017(12) 0.0177(12)
C11' 0.126(3) 0.073(2) 0.069(2) 0.009(2) -0.007(2) 0.044(2)

loop_
_atom_site_label
_atom_site_type_symbol
_atom_site_fract_x
_atom_site_fract_y
_atom_site_fract_z
_atom_site_U_iso_or_equiv
_atom_site_thermal_displace_type
_atom_site_occupancy
_atom_site_symmetry_multiplicity
_atom_site_Wyckoff_symbol
_atom_site_calc_flag
_atom_site_refinement_flags
_atom_site_disorder_group
O1 O 0.18729(8) 0.28815(7) 0.5360(13) 0.0601(5) Uani 1 9 b d D .
H1 H 0.2121(15) 0.3091(15) 0.6417(38) 0.126(14) Uiso 1 9 b d D .
N1 N 0.08468(9) 0.16358(10) 0.6397(13) 0.0617(6) Uani 1 9 b d . .
B1 B 0.1059(2) 0.1415(2) 0.8118(14) 0.0892(12) Uiso 1 9 b d . .
H2 H 0.1161(2) 0.1136(2) 0.7730(14) 0.134 Uiso 1 9 b calc R .
H3 H 0.0753(2) 0.1243(2) 0.8985(14) 0.134 Uiso 1 9 b calc R .
H4 H 0.1389(2) 0.1737(2) 0.8657(14) 0.134 Uiso 1 9 b calc R .
C2 C 0.03111(11) 0.11162(12) 0.5680(14) 0.0652(8) Uani 1 9 b d . .
H5 H 0.00431(11) 0.09279(12) 0.6664(14) 0.078 Uiso 1 9 b calc R .
H6 H 0.04146(11) 0.08440(12) 0.5192(14) 0.078 Uiso 1 9 b calc R .
C3 C 0.00160(12) 0.12745(12) 0.4229(14) 0.0645(8) Uani 1 9 b d . .
H7 H -0.03277(12) 0.12573(12) 0.4759(14) 0.077 Uiso 1 9 b calc R .
C4 C 0.04334(12) 0.19016(13) 0.3693(14) 0.0721(8) Uani 1 9 b d . .
H8 H 0.02786(12) 0.20104(13) 0.2665(14) 0.086 Uiso 1 9 b calc R .
C5 C 0.0494(2) 0.22722(14) 0.5294(15) 0.0964(12) Uani 1 9 b d . .
H9 H 0.0128(2) 0.22499(14) 0.5543(15) 0.116 Uiso 1 9 b calc R .
H10 H 0.0776(2) 0.26713(14) 0.5036(15) 0.116 Uiso 1 9 b calc R .
C6 C 0.06840(15) 0.2069(2) 0.6920(14) 0.0901(11) Uani 1 9 b d . .
H11 H 0.10112(15) 0.2396(2) 0.7482(14) 0.108 Uiso 1 9 b calc R .
H12 H 0.03724(15) 0.1901(2) 0.7790(14) 0.108 Uiso 1 9 b calc R .
C7 C 0.10182(11) 0.19776(12) 0.3225(13) 0.0588(7) Uani 1 9 b d . .
H13 H 0.12741(11) 0.23703(12) 0.2828(13) 0.071 Uiso 1 9 b calc R .
H14 H 0.09781(11) 0.17187(12) 0.2251(13) 0.071 Uiso 1 9 b calc R .
C8 C 0.12746(10) 0.18469(10) 0.4877(13) 0.0477(6) Uani 1 9 b d . .
H15 H 0.13310(10) 0.15242(10) 0.4544(13) 0.057 Uiso 1 9 b calc R .
C9 C 0.18800(10) 0.23568(10) 0.5387(14) 0.0480(6) Uani 1 9 b d . .
H16 H 0.19849(10) 0.22930(10) 0.6594(14) 0.058 Uiso 1 9 b calc R .
C10 C -0.01756(14) 0.08559(14) 0.2688(14) 0.0771(9) Uani 1 9 b d . .
H17 H 0.00941(14) 0.07713(14) 0.2204(14) 0.093 Uiso 1 9 b calc R .
C11 C -0.0682(2) 0.0605(2) 0.1983(14) 0.0927(11) Uani 1 9 b d . .
H18 H -0.0964(2) 0.0678(2) 0.2427(14) 0.111 Uiso 1 9 b calc R .
H19 H -0.0766(2) 0.0351(2) 0.1027(14) 0.111 Uiso 1 9 b calc R .
O1' O 0.26608(9) 0.09713(9) 0.7295(14) 0.0792(6) Uani 1 9 b d . .
N1' N 0.30321(10) 0.23349(10) 0.1335(13) 0.0621(6) Uani 1 9 b d . .
C2' C 0.27951(12) 0.26623(12) 0.1227(14) 0.0645(7) Uani 1 9 b d . .
H20 H 0.28703(12) 0.28890(12) 0.0203(14) 0.077 Uiso 1 9 b calc R .
C3' C 0.24416(11) 0.26931(11) 0.2531(14) 0.0564(7) Uani 1 9 b d . .
H21 H 0.22977(11) 0.29429(11) 0.2379(14) 0.068 Uiso 1 9 b calc R .
C4' C 0.23050(10) 0.23613(10) 0.4024(14) 0.0465(6) Uani 1 9 b d . .
C5' C 0.24597(11) 0.16470(10) 0.5777(13) 0.0509(6) Uani 1 9 b d . .
H22 H 0.22191(11) 0.16358(10) 0.6698(13) 0.061 Uiso 1 9 b calc R .
C6' C 0.27233(12) 0.13278(11) 0.5891(14) 0.0599(7) Uani 1 9 b d . .
C7' C 0.30788(13) 0.13345(13) 0.4511(14) 0.0736(9) Uani 1 9 b d . .
H23 H 0.32543(13) 0.11109(13) 0.4609(14) 0.088 Uiso 1 9 b calc R .
C8' C 0.31701(12) 0.16586(13) 0.3047(14) 0.0691(8) Uani 1 9 b d . .
H24 H 0.34043(12) 0.16532(13) 0.2132(14) 0.083 Uiso 1 9 b calc R .
C9' C 0.25540(10) 0.19989(10) 0.4239(13) 0.0454(6) Uani 1 9 b d . .
C10' C 0.29170(11) 0.20096(10) 0.2866(14) 0.0534(6) Uani 1 9 b d . .
C11' C 0.2306(2) 0.09513(15) 0.8774(14) 0.0917(11) Uani 1 9 b d . .
H25 H 0.2296(2) 0.06876(15) 0.9669(14) 0.138 Uiso 1 9 b calc R .
H26 H 0.1922(2) 0.08236(15) 0.8351(14) 0.138 Uiso 1 9 b calc R .
H27 H 0.2463(2) 0.13292(15) 0.9290(14) 0.138 Uiso 1 9 b calc R .
O21 O 0.3182(7) -0.0059(7) 0.2359(8) 0.206(5) Uiso 0.25 9 b d PD .
H201 H 0.3354(9) 0.0169(9) 0.3383(9) 0.309(7) Uiso 0.25 9 b d PD .
C21 C 0.3176(5) 0.0300(5) 0.0912(11) 0.206(5) Uiso 0.25 9 b d PD .
H211 H 0.2969(8) 0.0482(7) 0.1287(21) 0.309(7) Uiso 0.25 9 b d PD .
H212 H 0.3560(6) 0.0590(6) 0.0656(17) 0.309(7) Uiso 0.25 9 b d PD .
C22 C 0.2898(6) -0.0059(6) -0.0777(9) 0.206(5) Uiso 0.25 9 b d PD .
H221 H 0.2896(8) 0.0177(8) -0.1713(14) 0.309(7) Uiso 0.25 9 b d PD .
H222 H 0.2515(6) -0.0347(7) -0.0530(18) 0.309(7) Uiso 0.25 9 b d PD .
H223 H 0.3106(10) -0.0239(9) -0.1160(12) 0.309(7) Uiso 0.25 9 b d PD .
O31 O 0.3310(7) -0.0035(7) 0.6791(7) 0.206(5) Uiso 0.25 9 b d PD .
H301 H 0.3102(8) -0.0365(9) 0.7358(13) 0.309(7) Uiso 0.25 9 b d PD .
C31 C 0.3424(5) -0.0110(4) 0.4922(10) 0.206(5) Uiso 0.25 9 b d PD .
H311 H 0.3061(6) -0.0336(6) 0.4340(12) 0.309(7) Uiso 0.25 9 b d PD .
H312 H 0.3613(9) -0.0331(6) 0.4912(26) 0.309(7) Uiso 0.25 9 b d PD .
C32 C 0.3785(6) 0.0446(6) 0.3845(16) 0.206(5) Uiso 0.25 9 b d PD .
H321 H 0.3839(8) 0.0362(9) 0.2656(15) 0.309(7) Uiso 0.25 9 b d PD .
H322 H 0.3596(9) 0.0664(7) 0.3822(25) 0.309(7) Uiso 0.25 9 b d PD .
H323 H 0.4148(6) 0.0668(7) 0.4396(24) 0.309(7) Uiso 0.25 9 b d PD .

loop_
_atom_type_symbol
_atom_type_description
_atom_type_scat_dispersion_real
_atom_type_scat_dispersion_imag
_atom_type_scat_source
C C 0.0033 0.0016 'International Tables Vol C Tables 4.2.6.8 and 6.1.1.4'
H H 0.0000 0.0000 'International Tables Vol C Tables 4.2.6.8 and 6.1.1.4'
N N 0.0061 0.0033 'International Tables Vol C Tables 4.2.6.8 and 6.1.1.4'
O O 0.0106 0.0060 'International Tables Vol C Tables 4.2.6.8 and 6.1.1.4'
B B 0.0013 0.0007 'International Tables Vol C Tables 4.2.6.8 and 6.1.1.4'

loop_
_geom_angle_atom_site_label_1
_geom_angle_atom_site_label_2
_geom_angle_atom_site_label_3
_geom_angle
_geom_angle_site_symmetry_1
_geom_angle_site_symmetry_3
_geom_angle_publ_flag
C6 N1 C8 111.7(2) . . ?
C6 N1 C2 107.3(2) . . ?
C8 N1 C2 106.0(2) . . ?
C6 N1 B1 111.8(3) . . ?
C8 N1 B1 112.9(2) . . ?
C2 N1 B1 106.6(2) . . ?
N1 C2 C3 112.4(2) . . ?
C10 C3 C2 111.4(3) . . ?
C10 C3 C4 114.1(2) . . ?
C2 C3 C4 107.1(2) . . ?
C5 C4 C7 109.2(2) . . ?
C5 C4 C3 107.2(3) . . ?
C7 C4 C3 110.2(2) . . ?
C4 C5 C6 109.8(3) . . ?
N1 C6 C5 110.8(3) . . ?
C4 C7 C8 109.7(2) . . ?
N1 C8 C7 110.2(2) . . ?
N1 C8 C9 114.2(2) . . ?
C7 C8 C9 112.6(2) . . ?
O1 C9 C4' 111.4(2) . . ?
O1 C9 C8 110.0(2) . . ?
C4' C9 C8 107.0(2) . . ?
C11 C10 C3 125.3(3) . . ?
C6' O1' C11' 117.3(2) . . ?
C2' N1' C10' 116.3(2) . . ?
N1' C2' C3' 124.6(3) . . ?
C4' C3' C2' 120.2(3) . . ?
C3' C4' C9' 118.1(2) . . ?
C3' C4' C9 120.5(2) . . ?
C9' C4' C9 121.3(2) . . ?
C6' C5' C9' 119.5(2) . . ?
C5' C6' O1' 124.6(3) . . ?
C5' C6' C7' 120.9(3) . . ?
O1' C6' C7' 114.6(2) . . ?
C8' C7' C6' 120.7(3) . . ?
C7' C8' C10' 121.1(3) . . ?
C10' C9' C5' 119.4(2) . . ?
C10' C9' C4' 117.2(2) . . ?
C5' C9' C4' 123.3(2) . . ?
N1' C10' C9' 123.5(2) . . ?
N1' C10' C8' 118.1(2) . . ?
C9' C10' C8' 118.4(2) . . ?
O21 C21 C22 110.92(15) . . ?
O31 C31 C32 116.02(15) . . ?

loop_
_geom_bond_atom_site_label_1
_geom_bond_atom_site_label_2
_geom_bond_distance
_geom_bond_site_symmetry_2
_geom_bond_publ_flag
O1 C9 1.414(3) . ?
N1 C6 1.479(4) . ?
N1 C8 1.503(3) . ?
N1 C2 1.510(3) . ?
N1 B1 1.625(4) . ?
C2 C3 1.517(4) . ?
C3 C10 1.502(4) . ?
C3 C4 1.533(4) . ?
C4 C5 1.505(5) . ?
C4 C7 1.514(4) . ?
C5 C6 1.513(5) . ?
C7 C8 1.530(4) . ?
C8 C9 1.555(3) . ?
C9 C4' 1.518(3) . ?
C10 C11 1.285(4) . ?
O1' C6' 1.366(3) . ?
O1' C11' 1.436(4) . ?
N1' C2' 1.316(4) . ?
N1' C10' 1.371(3) . ?
C2' C3' 1.385(4) . ?
C3' C4' 1.352(3) . ?
C4' C9' 1.434(3) . ?
C5' C6' 1.355(4) . ?
C5' C9' 1.421(3) . ?
C6' C7' 1.393(4) . ?
C7' C8' 1.335(4) . ?
C8' C10' 1.412(4) . ?
C9' C10' 1.399(3) . ?
O21 C21 1.4469(10) . ?
C21 C22 1.5283(9) . ?
O31 C31 1.4562(10) . ?
C31 C32 1.5319(9) . ?
